data_7105084
loop_
_publ_author_name
'Neil Poulter'
'Xavier Munoz-Berbel'
'Andrew L. Johnson'
'Andrea J. Dowling'
'Nicholas Waterfield'
'A. Tobias A. Jenkins'

_publ_section_title
;
 An organo-silver compound that shows antimicrobial activity against
 Pseudomonas aeruginosa as a monomer and plasma deposited film
;
_journal_name_full 'Chem. Commun.'
_journal_page_first 7312
_journal_page_last 7314
_journal_paper_doi 10.1039/b915467a
_journal_year 2009
_chemical_formula_sum 'C45 H45 Ag N O3 P2'
_chemical_formula_weight 817.63
_chemical_name_systematic
;
?
;
_space_group_IT_number 2
_symmetry_cell_setting triclinic
_symmetry_space_group_name_Hall '-P 1'
_symmetry_space_group_name_H-M 'P -1'
_atom_sites_solution_hydrogens geom
_atom_sites_solution_primary direct
_atom_sites_solution_secondary difmap
_audit_creation_method SHELXL-97
_cell_angle_alpha 91.7750(10)
_cell_angle_beta 97.0150(10)
_cell_angle_gamma 115.2380(10)
_cell_formula_units_Z 2
_cell_length_a 12.2293(3)
_cell_length_b 13.2667(3)
_cell_length_c 13.3833(4)
_cell_measurement_reflns_used 49398
_cell_measurement_temperature 150(2)
_cell_measurement_theta_max 30.034
_cell_measurement_theta_min 2.910
_cell_volume 1941.01(9)
_computing_cell_refinement 'HKL Scalepack (Otwinski & Minor, 1997)'
_computing_data_collection 'Collect (Nonius BV, 1997-2000)'
_computing_data_reduction
;
DENZO-SCALEPACK Z. Otwinowski and W. Minor, "
Processing of X-ray Diffraction Data Collected in Oscillation Mode ",
Methods in Enzymology, Volume 276: Macromolecular Crystallography,
part A, p.307-326, 1997,C.W. Carter, Jr. & R. M. Sweet, Eds., Academic Press.
;
_computing_molecular_graphics 'ORTEP3 for Windows - Farrugia, L. J. J. Appl. Crystallogr. 1997, 30, 565'
_computing_publication_material
;
WinGX publication routines, Farrugia,
L. J., J. Appl. Crystallogr., 1999, 32, 837-838
;
_computing_structure_refinement
;
SHELXL97 -Program for Crystal Structure Analysis (Release 97-2).
Sheldrick, G.M., Instit\"ut f\"ur Anorganische Chemie der Universit\"at,
Tammanstrasse 4, D-3400 G\"ottingen, Germany, 1998
;
_computing_structure_solution
;
SIR97- Altomare A., Burla M.C., Camalli M., Cascarano G.L., Giacovazzo C. ,
Guagliardi A., Moliterni A.G.G., Polidori G.,Spagna R.
(1999) J. Appl. Cryst. 32, 115-119
;
_diffrn_ambient_temperature 150(2)
_diffrn_measured_fraction_theta_full 0.982
_diffrn_measured_fraction_theta_max 0.982
_diffrn_measurement_device '95mm CCD camera on \k-goniostat'
_diffrn_measurement_device_type 'Nonius Kappa CCD'
_diffrn_measurement_method '198 2.0 degree images with \v scans'
_diffrn_radiation_monochromator graphite
_diffrn_radiation_source 'fine-focus sealed tube'
_diffrn_radiation_type MoK\a
_diffrn_radiation_wavelength 0.71073
_diffrn_reflns_av_R_equivalents 0.0426
_diffrn_reflns_av_sigmaI/netI 0.0528
_diffrn_reflns_limit_h_max 17
_diffrn_reflns_limit_h_min -17
_diffrn_reflns_limit_k_max 18
_diffrn_reflns_limit_k_min -18
_diffrn_reflns_limit_l_max 18
_diffrn_reflns_limit_l_min -18
_diffrn_reflns_number 32121
_diffrn_reflns_theta_full 30.04
_diffrn_reflns_theta_max 30.04
_diffrn_reflns_theta_min 3.99
_diffrn_standards_decay_% 0
_diffrn_standards_number 0
_exptl_absorpt_coefficient_mu 0.643
_exptl_absorpt_correction_T_max 0.8930
_exptl_absorpt_correction_T_min 0.7392
_exptl_absorpt_correction_type multi-scan
_exptl_absorpt_process_details
;
multi-scan from symmetry-related measurements
Sortav (Blessing 1995)
;
_exptl_crystal_colour colourless
_exptl_crystal_density_diffrn 1.399
_exptl_crystal_density_method 'not measured'
_exptl_crystal_description block
_exptl_crystal_F_000 846
_exptl_crystal_size_max 0.50
_exptl_crystal_size_mid 0.25
_exptl_crystal_size_min 0.18
_refine_diff_density_max 1.106
_refine_diff_density_min -0.791
_refine_diff_density_rms 0.087
_refine_ls_extinction_method none
_refine_ls_goodness_of_fit_ref 1.040
_refine_ls_hydrogen_treatment mixed
_refine_ls_matrix_type full
_refine_ls_number_parameters 471
_refine_ls_number_reflns 11154
_refine_ls_number_restraints 0
_refine_ls_restrained_S_all 1.040
_refine_ls_R_factor_all 0.0642
_refine_ls_R_factor_gt 0.0434
_refine_ls_shift/su_max 0.002
_refine_ls_shift/su_mean 0.000
_refine_ls_structure_factor_coef Fsqd
_refine_ls_weighting_details 'calc w=1/[\s^2^(Fo^2^)+(0.0324P)^2^+2.3739P] where P=(Fo^2^+2Fc^2^)/3'
_refine_ls_weighting_scheme calc
_refine_ls_wR_factor_gt 0.0919
_refine_ls_wR_factor_ref 0.1016
_reflns_number_gt 8838
_reflns_number_total 11154
_reflns_threshold_expression >2sigma(I)
_cod_data_source_file b915467a.txt
_cod_data_source_block k07atj1
_cod_database_code 7105084

loop_
_symmetry_equiv_pos_as_xyz
'x, y, z'
'-x, -y, -z'

loop_
_atom_site_label
_atom_site_type_symbol
_atom_site_fract_x
_atom_site_fract_y
_atom_site_fract_z
_atom_site_U_iso_or_equiv
_atom_site_adp_type
_atom_site_occupancy
_atom_site_symmetry_multiplicity
_atom_site_calc_flag
_atom_site_refinement_flags
_atom_site_disorder_assembly
_atom_site_disorder_group
Ag Ag 0.764305(17) 0.201256(16) 0.257979(14) 0.02496(6) Uani 1 1 d . . .
P1 P 0.72428(6) 0.35477(5) 0.19747(5) 0.02259(12) Uani 1 1 d . . .
P2 P 0.87062(6) 0.11744(5) 0.15950(5) 0.02370(13) Uani 1 1 d . . .
N N 0.7067(2) 0.09295(18) 0.38440(16) 0.0280(4) Uani 1 1 d . . .
O1 O 0.8526(2) 0.1741(3) 0.5243(2) 0.0736(9) Uani 1 1 d . . .
O2 O 0.5439(3) -0.0352(2) 0.2775(2) 0.0763(10) Uani 1 1 d . . .
C1 C 0.6386(2) 0.4040(2) 0.27163(19) 0.0250(5) Uani 1 1 d . . .
C2 C 0.6519(3) 0.5139(2) 0.2750(2) 0.0308(5) Uani 1 1 d . . .
H2 H 0.7131 0.5683 0.2429 0.037 Uiso 1 1 calc R . .
C3 C 0.5751(3) 0.5437(3) 0.3256(2) 0.0364(6) Uani 1 1 d . . .
H3 H 0.5841 0.6185 0.3279 0.044 Uiso 1 1 calc R . .
C4 C 0.4860(3) 0.4644(3) 0.3722(2) 0.0404(7) Uani 1 1 d . . .
H4 H 0.4328 0.4846 0.4054 0.049 Uiso 1 1 calc R . .
C5 C 0.4739(3) 0.3558(3) 0.3708(2) 0.0412(7) Uani 1 1 d . . .
H5 H 0.4131 0.3019 0.4036 0.049 Uiso 1 1 calc R . .
C6 C 0.5506(2) 0.3255(2) 0.3216(2) 0.0326(6) Uani 1 1 d . . .
H6 H 0.5431 0.2513 0.3218 0.039 Uiso 1 1 calc R . .
C7 C 0.8644(2) 0.4792(2) 0.18959(19) 0.0235(5) Uani 1 1 d . . .
C8 C 0.8948(2) 0.5259(2) 0.0993(2) 0.0311(5) Uani 1 1 d . . .
H8 H 0.8391 0.4950 0.0384 0.037 Uiso 1 1 calc R . .
C9 C 1.0060(3) 0.6173(2) 0.0982(2) 0.0380(6) Uani 1 1 d . . .
H9 H 1.0264 0.6484 0.0363 0.046 Uiso 1 1 calc R . .
C10 C 1.0873(3) 0.6634(2) 0.1864(2) 0.0363(6) Uani 1 1 d . . .
H10 H 1.1634 0.7261 0.1852 0.044 Uiso 1 1 calc R . .
C11 C 1.0579(2) 0.6180(2) 0.2770(2) 0.0328(6) Uani 1 1 d . . .
H11 H 1.1131 0.6506 0.3379 0.039 Uiso 1 1 calc R . .
C12 C 0.9480(2) 0.5252(2) 0.2785(2) 0.0298(5) Uani 1 1 d . . .
H12 H 0.9293 0.4926 0.3401 0.036 Uiso 1 1 calc R . .
C13 C 0.6378(2) 0.3264(2) 0.07033(19) 0.0246(5) Uani 1 1 d . . .
C14 C 0.6600(2) 0.2617(2) -0.0016(2) 0.0296(5) Uani 1 1 d . . .
H14 H 0.7215 0.2368 0.0157 0.035 Uiso 1 1 calc R . .
C15 C 0.5935(3) 0.2334(2) -0.0982(2) 0.0359(6) Uani 1 1 d . . .
H15 H 0.6092 0.1889 -0.1462 0.043 Uiso 1 1 calc R . .
C16 C 0.5042(3) 0.2698(3) -0.1246(2) 0.0381(6) Uani 1 1 d . . .
H16 H 0.4584 0.2502 -0.1906 0.046 Uiso 1 1 calc R . .
C17 C 0.4821(3) 0.3350(3) -0.0542(2) 0.0394(7) Uani 1 1 d . . .
H17 H 0.4214 0.3607 -0.0724 0.047 Uiso 1 1 calc R . .
C18 C 0.5482(2) 0.3631(2) 0.0430(2) 0.0327(6) Uani 1 1 d . . .
H18 H 0.5321 0.4075 0.0909 0.039 Uiso 1 1 calc R . .
C19 C 0.8857(2) -0.0033(2) 0.2095(2) 0.0266(5) Uani 1 1 d . . .
C20 C 0.9303(3) 0.0065(2) 0.3119(2) 0.0357(6) Uani 1 1 d . . .
H20 H 0.9479 0.0727 0.3532 0.043 Uiso 1 1 calc R . .
C21 C 0.9491(3) -0.0803(3) 0.3539(3) 0.0452(7) Uani 1 1 d . . .
H21 H 0.9814 -0.0727 0.4234 0.054 Uiso 1 1 calc R . .
C22 C 0.9206(3) -0.1783(3) 0.2944(3) 0.0418(7) Uani 1 1 d . . .
H22 H 0.9338 -0.2375 0.3231 0.050 Uiso 1 1 calc R . .
C23 C 0.8735(3) -0.1896(2) 0.1944(2) 0.0381(6) Uani 1 1 d . . .
H23 H 0.8523 -0.2575 0.1544 0.046 Uiso 1 1 calc R . .
C24 C 0.8564(3) -0.1021(2) 0.1507(2) 0.0316(6) Uani 1 1 d . . .
H24 H 0.8247 -0.1102 0.0810 0.038 Uiso 1 1 calc R . .
C25 C 0.7973(2) 0.0654(2) 0.02978(19) 0.0253(5) Uani 1 1 d . . .
C26 C 0.6709(2) -0.0007(2) 0.0137(2) 0.0329(6) Uani 1 1 d . . .
H26 H 0.6271 -0.0173 0.0696 0.039 Uiso 1 1 calc R . .
C27 C 0.6093(3) -0.0420(2) -0.0832(2) 0.0381(6) Uani 1 1 d . . .
H27 H 0.5235 -0.0871 -0.0934 0.046 Uiso 1 1 calc R . .
C28 C 0.6721(3) -0.0181(2) -0.1655(2) 0.0378(6) Uani 1 1 d . . .
H28 H 0.6294 -0.0467 -0.2318 0.045 Uiso 1 1 calc R . .
C29 C 0.7967(3) 0.0473(2) -0.1508(2) 0.0342(6) Uani 1 1 d . . .
H29 H 0.8398 0.0637 -0.2071 0.041 Uiso 1 1 calc R . .
C30 C 0.8595(2) 0.0891(2) -0.0538(2) 0.0291(5) Uani 1 1 d . . .
H30 H 0.9453 0.1342 -0.0443 0.035 Uiso 1 1 calc R . .
C31 C 1.0274(2) 0.2154(2) 0.15063(19) 0.0251(5) Uani 1 1 d . . .
C32 C 1.1160(2) 0.1807(2) 0.1300(2) 0.0334(6) Uani 1 1 d . . .
H32 H 1.0954 0.1031 0.1205 0.040 Uiso 1 1 calc R . .
C33 C 1.2341(3) 0.2591(3) 0.1234(2) 0.0378(6) Uani 1 1 d . . .
H33 H 1.2938 0.2349 0.1092 0.045 Uiso 1 1 calc R . .
C34 C 1.2650(3) 0.3726(2) 0.1374(2) 0.0351(6) Uani 1 1 d . . .
H34 H 1.3456 0.4261 0.1322 0.042 Uiso 1 1 calc R . .
C35 C 1.1786(2) 0.4077(2) 0.1590(2) 0.0320(6) Uani 1 1 d . . .
H35 H 1.1998 0.4854 0.1689 0.038 Uiso 1 1 calc R . .
C36 C 1.0606(2) 0.3299(2) 0.1663(2) 0.0288(5) Uani 1 1 d . . .
H36 H 1.0020 0.3548 0.1821 0.035 Uiso 1 1 calc R . .
C41 C 0.7619(3) 0.0949(3) 0.4787(2) 0.0440(7) Uani 1 1 d . . .
C42 C 0.6972(3) -0.0150(4) 0.5249(3) 0.0711(14) Uani 1 1 d . B .
H42 H 0.7191 -0.0347 0.5894 0.085 Uiso 1 1 calc R . .
C43 C 0.5929(4) -0.0837(3) 0.4468(3) 0.0670(12) Uani 1 1 d . . .
H43A H 0.6139 -0.1441 0.4217 0.080 Uiso 0.50 1 calc PR A 1
H43B H 0.5442 -0.0749 0.4742 0.080 Uiso 0.50 1 d PR A 2
C44 C 0.6087(3) -0.0078(3) 0.3589(2) 0.0423(7) Uani 1 1 d . B .
C45 C 0.4921(4) -0.1348(4) 0.4746(3) 0.0193(8) Uiso 0.50 1 d P B 1
H45A H 0.4575 -0.0807 0.4847 0.023 Uiso 0.50 1 calc PR B 1
H45B H 0.5061 -0.1607 0.5415 0.023 Uiso 0.50 1 calc PR B 1
C46 C 0.4024(8) -0.2280(7) 0.4114(6) 0.053(2) Uiso 0.50 1 d P B 1
H46A H 0.3276 -0.2599 0.4423 0.080 Uiso 0.50 1 calc PR B 1
H46B H 0.4329 -0.2847 0.4029 0.080 Uiso 0.50 1 calc PR B 1
H46C H 0.3846 -0.2041 0.3453 0.080 Uiso 0.50 1 calc PR B 1
C45A C 0.5386(5) -0.1934(4) 0.4154(4) 0.0288(10) Uiso 0.50 1 d P B 2
H45C H 0.5631 -0.2315 0.4701 0.035 Uiso 0.50 1 calc PR B 2
H45D H 0.5771 -0.2025 0.3569 0.035 Uiso 0.50 1 calc PR B 2
C46A C 0.4146(7) -0.2546(7) 0.3873(6) 0.0480(18) Uiso 0.50 1 d P B 2
H46D H 0.3967 -0.3323 0.3669 0.072 Uiso 0.50 1 calc PR B 2
H46E H 0.3864 -0.2225 0.3304 0.072 Uiso 0.50 1 calc PR B 2
H46F H 0.3724 -0.2525 0.4445 0.072 Uiso 0.50 1 calc PR B 2
O3 O -0.0098(2) 0.3393(2) 0.4193(2) 0.0546(7) Uani 1 1 d . . .
H3A H -0.060(4) 0.287(3) 0.446(3) 0.055(11) Uiso 1 1 d . . .
C51 C 0.1868(3) 0.4932(3) 0.4602(2) 0.0421(7) Uani 1 1 d . . .
H51A H 0.1484 0.5401 0.4816 0.063 Uiso 1 1 calc R . .
H51B H 0.1940 0.4988 0.3882 0.063 Uiso 1 1 calc R . .
H51C H 0.2683 0.5188 0.4997 0.063 Uiso 1 1 calc R . .
C52 C 0.1096(3) 0.3733(3) 0.4772(2) 0.0372(6) Uani 1 1 d . . .
H52 H 0.1015 0.3686 0.5506 0.045 Uiso 1 1 calc R . .
C53 C 0.1650(3) 0.2964(3) 0.4460(2) 0.0434(7) Uani 1 1 d . . .
H53A H 0.1124 0.2195 0.4584 0.065 Uiso 1 1 calc R . .
H53B H 0.2463 0.3204 0.4856 0.065 Uiso 1 1 calc R . .
H53C H 0.1722 0.2998 0.3739 0.065 Uiso 1 1 calc R . .

loop_
_atom_site_aniso_label
_atom_site_aniso_U_11
_atom_site_aniso_U_22
_atom_site_aniso_U_33
_atom_site_aniso_U_23
_atom_site_aniso_U_13
_atom_site_aniso_U_12
Ag 0.02682(10) 0.02273(9) 0.02826(10) 0.00553(7) 0.00739(7) 0.01245(7)
P1 0.0228(3) 0.0216(3) 0.0265(3) 0.0048(2) 0.0071(2) 0.0115(2)
P2 0.0264(3) 0.0205(3) 0.0283(3) 0.0048(2) 0.0091(2) 0.0125(2)
N 0.0287(11) 0.0278(11) 0.0269(10) 0.0061(8) 0.0068(8) 0.0106(9)
O1 0.0479(15) 0.0775(19) 0.0459(14) 0.0192(13) -0.0121(11) -0.0154(13)
O2 0.081(2) 0.0516(15) 0.0432(14) 0.0094(12) -0.0212(13) -0.0141(14)
C1 0.0224(11) 0.0279(12) 0.0266(12) 0.0020(10) 0.0063(9) 0.0121(10)
C2 0.0333(13) 0.0313(13) 0.0332(13) 0.0029(11) 0.0080(11) 0.0182(11)
C3 0.0432(16) 0.0399(16) 0.0361(15) -0.0037(12) 0.0023(12) 0.0290(13)
C4 0.0398(16) 0.060(2) 0.0338(14) -0.0007(13) 0.0077(12) 0.0327(15)
C5 0.0341(15) 0.0509(18) 0.0420(16) 0.0072(14) 0.0184(13) 0.0181(14)
C6 0.0295(13) 0.0335(14) 0.0342(14) 0.0033(11) 0.0109(11) 0.0115(11)
C7 0.0223(11) 0.0218(11) 0.0303(12) 0.0045(9) 0.0076(9) 0.0121(9)
C8 0.0301(13) 0.0300(13) 0.0301(13) 0.0071(10) 0.0055(10) 0.0095(11)
C9 0.0394(15) 0.0313(14) 0.0413(16) 0.0137(12) 0.0138(12) 0.0108(12)
C10 0.0272(13) 0.0259(13) 0.0536(18) 0.0080(12) 0.0084(12) 0.0085(11)
C11 0.0274(13) 0.0274(13) 0.0414(15) 0.0019(11) 0.0001(11) 0.0112(11)
C12 0.0298(13) 0.0296(13) 0.0315(13) 0.0054(10) 0.0055(10) 0.0138(11)
C13 0.0222(11) 0.0220(11) 0.0284(12) 0.0040(9) 0.0062(9) 0.0078(9)
C14 0.0282(13) 0.0304(13) 0.0328(13) 0.0036(11) 0.0069(10) 0.0146(11)
C15 0.0382(15) 0.0346(15) 0.0330(14) 0.0005(11) 0.0070(11) 0.0136(12)
C16 0.0365(15) 0.0394(16) 0.0316(14) 0.0040(12) 0.0003(11) 0.0111(12)
C17 0.0355(15) 0.0487(18) 0.0389(15) 0.0041(13) -0.0024(12) 0.0249(14)
C18 0.0319(13) 0.0341(14) 0.0357(14) 0.0001(11) 0.0040(11) 0.0181(11)
C19 0.0270(12) 0.0235(12) 0.0334(13) 0.0079(10) 0.0116(10) 0.0125(10)
C20 0.0430(16) 0.0305(14) 0.0363(14) 0.0047(11) 0.0049(12) 0.0186(12)
C21 0.058(2) 0.0428(17) 0.0405(16) 0.0144(14) 0.0070(14) 0.0263(16)
C22 0.0490(18) 0.0344(15) 0.0539(19) 0.0202(14) 0.0182(15) 0.0256(14)
C23 0.0490(17) 0.0229(13) 0.0497(17) 0.0085(12) 0.0187(14) 0.0193(12)
C24 0.0386(15) 0.0250(12) 0.0358(14) 0.0049(11) 0.0121(11) 0.0162(11)
C25 0.0291(12) 0.0205(11) 0.0299(12) 0.0040(9) 0.0089(10) 0.0128(10)
C26 0.0305(13) 0.0283(13) 0.0393(15) 0.0061(11) 0.0113(11) 0.0104(11)
C27 0.0288(14) 0.0305(14) 0.0459(17) 0.0012(12) 0.0017(12) 0.0056(11)
C28 0.0421(16) 0.0308(14) 0.0348(14) -0.0010(11) -0.0010(12) 0.0124(12)
C29 0.0424(16) 0.0302(14) 0.0318(14) 0.0049(11) 0.0104(12) 0.0162(12)
C30 0.0304(13) 0.0263(12) 0.0322(13) 0.0049(10) 0.0100(10) 0.0122(10)
C31 0.0275(12) 0.0236(11) 0.0270(12) 0.0045(9) 0.0064(9) 0.0131(10)
C32 0.0304(13) 0.0278(13) 0.0465(16) 0.0033(12) 0.0122(12) 0.0151(11)
C33 0.0303(14) 0.0376(15) 0.0509(17) 0.0045(13) 0.0124(12) 0.0179(12)
C34 0.0256(13) 0.0345(14) 0.0398(15) 0.0039(12) 0.0053(11) 0.0078(11)
C35 0.0319(13) 0.0230(12) 0.0381(14) 0.0038(11) 0.0044(11) 0.0090(10)
C36 0.0313(13) 0.0255(12) 0.0324(13) 0.0031(10) 0.0064(10) 0.0145(10)
C41 0.0290(14) 0.0503(18) 0.0390(16) 0.0177(14) 0.0025(12) 0.0041(13)
C42 0.046(2) 0.076(3) 0.058(2) 0.045(2) -0.0079(17) -0.0040(18)
C43 0.095(3) 0.0340(17) 0.0419(19) 0.0120(15) 0.0063(19) 0.0005(19)
C44 0.0489(18) 0.0330(15) 0.0318(14) 0.0065(12) 0.0022(13) 0.0061(13)
O3 0.0311(12) 0.0587(16) 0.0643(16) 0.0270(13) 0.0037(11) 0.0098(11)
C51 0.0424(17) 0.0395(16) 0.0404(16) 0.0077(13) 0.0055(13) 0.0138(13)
C52 0.0288(13) 0.0421(16) 0.0368(15) 0.0104(12) 0.0038(11) 0.0114(12)
C53 0.0445(17) 0.0387(16) 0.0428(17) 0.0010(13) 0.0022(13) 0.0157(14)

loop_
_atom_type_symbol
_atom_type_description
_atom_type_scat_dispersion_real
_atom_type_scat_dispersion_imag
_atom_type_scat_source
C C 0.0033 0.0016 'International Tables Vol C Tables 4.2.6.8 and 6.1.1.4'
H H 0.0000 0.0000 'International Tables Vol C Tables 4.2.6.8 and 6.1.1.4'
N N 0.0061 0.0033 'International Tables Vol C Tables 4.2.6.8 and 6.1.1.4'
O O 0.0106 0.0060 'International Tables Vol C Tables 4.2.6.8 and 6.1.1.4'
P P 0.1023 0.0942 'International Tables Vol C Tables 4.2.6.8 and 6.1.1.4'
Ag Ag -0.8971 1.1015 'International Tables Vol C Tables 4.2.6.8 and 6.1.1.4'

loop_
_geom_angle_atom_site_label_1
_geom_angle_atom_site_label_2
_geom_angle_atom_site_label_3
_geom_angle
_geom_angle_site_symmetry_1
_geom_angle_site_symmetry_3
_geom_angle_publ_flag
N Ag P1 133.67(6) . . ?
N Ag P2 105.25(6) . . ?
P1 Ag P2 120.66(2) . . ?
C1 P1 C7 104.54(11) . . ?
C1 P1 C13 102.93(11) . . ?
C7 P1 C13 104.03(11) . . ?
C1 P1 Ag 116.86(8) . . ?
C7 P1 Ag 112.29(8) . . ?
C13 P1 Ag 114.79(8) . . ?
C25 P2 C31 105.53(11) . . ?
C25 P2 C19 102.82(12) . . ?
C31 P2 C19 103.67(11) . . ?
C25 P2 Ag 114.62(8) . . ?
C31 P2 Ag 112.91(8) . . ?
C19 P2 Ag 115.99(8) . . ?
C41 N C44 109.4(2) . . ?
C41 N Ag 133.20(18) . . ?
C44 N Ag 115.87(18) . . ?
C2 C1 C6 119.5(2) . . ?
C2 C1 P1 122.72(19) . . ?
C6 C1 P1 117.7(2) . . ?
C1 C2 C3 119.9(3) . . ?
C1 C2 H2 120.1 . . ?
C3 C2 H2 120.1 . . ?
C4 C3 C2 120.1(3) . . ?
C4 C3 H3 120.0 . . ?
C2 C3 H3 120.0 . . ?
C5 C4 C3 120.3(3) . . ?
C5 C4 H4 119.8 . . ?
C3 C4 H4 119.8 . . ?
C4 C5 C6 120.1(3) . . ?
C4 C5 H5 120.0 . . ?
C6 C5 H5 120.0 . . ?
C5 C6 C1 120.2(3) . . ?
C5 C6 H6 119.9 . . ?
C1 C6 H6 119.9 . . ?
C8 C7 C12 119.1(2) . . ?
C8 C7 P1 123.3(2) . . ?
C12 C7 P1 117.41(19) . . ?
C9 C8 C7 120.2(3) . . ?
C9 C8 H8 119.9 . . ?
C7 C8 H8 119.9 . . ?
C10 C9 C8 120.4(3) . . ?
C10 C9 H9 119.8 . . ?
C8 C9 H9 119.8 . . ?
C9 C10 C11 120.0(3) . . ?
C9 C10 H10 120.0 . . ?
C11 C10 H10 120.0 . . ?
C12 C11 C10 120.0(3) . . ?
C12 C11 H11 120.0 . . ?
C10 C11 H11 120.0 . . ?
C11 C12 C7 120.3(2) . . ?
C11 C12 H12 119.9 . . ?
C7 C12 H12 119.9 . . ?
C18 C13 C14 118.7(2) . . ?
C18 C13 P1 123.1(2) . . ?
C14 C13 P1 118.23(19) . . ?
C15 C14 C13 120.8(2) . . ?
C15 C14 H14 119.6 . . ?
C13 C14 H14 119.6 . . ?
C16 C15 C14 120.2(3) . . ?
C16 C15 H15 119.9 . . ?
C14 C15 H15 119.9 . . ?
C15 C16 C17 119.6(3) . . ?
C15 C16 H16 120.2 . . ?
C17 C16 H16 120.2 . . ?
C16 C17 C18 120.5(3) . . ?
C16 C17 H17 119.8 . . ?
C18 C17 H17 119.8 . . ?
C13 C18 C17 120.3(3) . . ?
C13 C18 H18 119.9 . . ?
C17 C18 H18 119.9 . . ?
C24 C19 C20 119.3(2) . . ?
C24 C19 P2 123.5(2) . . ?
C20 C19 P2 117.1(2) . . ?
C21 C20 C19 120.1(3) . . ?
C21 C20 H20 119.9 . . ?
C19 C20 H20 119.9 . . ?
C22 C21 C20 120.1(3) . . ?
C22 C21 H21 120.0 . . ?
C20 C21 H21 120.0 . . ?
C23 C22 C21 120.0(3) . . ?
C23 C22 H22 120.0 . . ?
C21 C22 H22 120.0 . . ?
C22 C23 C24 120.5(3) . . ?
C22 C23 H23 119.7 . . ?
C24 C23 H23 119.7 . . ?
C19 C24 C23 119.9(3) . . ?
C19 C24 H24 120.1 . . ?
C23 C24 H24 120.1 . . ?
C30 C25 C26 118.7(2) . . ?
C30 C25 P2 123.9(2) . . ?
C26 C25 P2 117.41(19) . . ?
C27 C26 C25 120.4(3) . . ?
C27 C26 H26 119.8 . . ?
C25 C26 H26 119.8 . . ?
C26 C27 C28 120.4(3) . . ?
C26 C27 H27 119.8 . . ?
C28 C27 H27 119.8 . . ?
C29 C28 C27 119.9(3) . . ?
C29 C28 H28 120.0 . . ?
C27 C28 H28 120.0 . . ?
C28 C29 C30 120.2(3) . . ?
C28 C29 H29 119.9 . . ?
C30 C29 H29 119.9 . . ?
C29 C30 C25 120.5(2) . . ?
C29 C30 H30 119.7 . . ?
C25 C30 H30 119.7 . . ?
C32 C31 C36 118.7(2) . . ?
C32 C31 P2 122.8(2) . . ?
C36 C31 P2 118.52(19) . . ?
C33 C32 C31 120.3(3) . . ?
C33 C32 H32 119.8 . . ?
C31 C32 H32 119.8 . . ?
C34 C33 C32 120.2(3) . . ?
C34 C33 H33 119.9 . . ?
C32 C33 H33 119.9 . . ?
C35 C34 C33 119.9(3) . . ?
C35 C34 H34 120.1 . . ?
C33 C34 H34 120.1 . . ?
C34 C35 C36 120.3(3) . . ?
C34 C35 H35 119.8 . . ?
C36 C35 H35 119.8 . . ?
C35 C36 C31 120.6(2) . . ?
C35 C36 H36 119.7 . . ?
C31 C36 H36 119.7 . . ?
O1 C41 N 125.8(3) . . ?
O1 C41 C42 122.5(3) . . ?
N C41 C42 111.7(3) . . ?
C43 C42 C41 104.4(3) . . ?
C43 C42 H42 127.8 . . ?
C41 C42 H42 127.8 . . ?
C45 C43 C45A 66.4(3) . . ?
C45 C43 C42 117.5(4) . . ?
C45A C43 C42 133.1(5) . . ?
C45 C43 C44 121.3(4) . . ?
C45A C43 C44 113.2(4) . . ?
C42 C43 C44 103.4(3) . . ?
C45 C43 H43A 104.3 . . ?
C42 C43 H43A 104.3 . . ?
C44 C43 H43A 104.3 . . ?
C45A C43 H43B 103.7 . . ?
C42 C43 H43B 94.8 . . ?
C44 C43 H43B 103.5 . . ?
H43A C43 H43B 141.3 . . ?
O2 C44 N 124.3(3) . . ?
O2 C44 C43 124.6(3) . . ?
N C44 C43 111.0(3) . . ?
C43 C45 C46 118.2(5) . . ?
C46 C45 H43B 143.3 . . ?
C43 C45 H45A 107.8 . . ?
C46 C45 H45A 107.8 . . ?
H43B C45 H45A 72.3 . . ?
C43 C45 H45B 107.8 . . ?
C46 C45 H45B 107.8 . . ?
H43B C45 H45B 107.0 . . ?
H45A C45 H45B 107.1 . . ?
C45 C46 H46A 109.5 . . ?
C45 C46 H46B 109.5 . . ?
H46A C46 H46B 109.5 . . ?
C45 C46 H46C 109.5 . . ?
H46A C46 H46C 109.5 . . ?
H46B C46 H46C 109.5 . . ?
C43 C45A C46A 124.2(6) . . ?
C43 C45A H45C 106.3 . . ?
C46A C45A H45C 106.3 . . ?
C43 C45A H45D 106.3 . . ?
C46A C45A H45D 106.3 . . ?
H45C C45A H45D 106.4 . . ?
C45A C46A H46D 109.5 . . ?
C45A C46A H46E 109.5 . . ?
H46D C46A H46E 109.5 . . ?
C45A C46A H46F 109.5 . . ?
H46D C46A H46F 109.5 . . ?
H46E C46A H46F 109.5 . . ?
C52 O3 H3A 108(3) . . ?
C52 C51 H51A 109.5 . . ?
C52 C51 H51B 109.5 . . ?
H51A C51 H51B 109.5 . . ?
C52 C51 H51C 109.5 . . ?
H51A C51 H51C 109.5 . . ?
H51B C51 H51C 109.5 . . ?
O3 C52 C51 107.8(3) . . ?
O3 C52 C53 110.1(3) . . ?
C51 C52 C53 112.0(3) . . ?
O3 C52 H52 109.0 . . ?
C51 C52 H52 109.0 . . ?
C53 C52 H52 109.0 . . ?
C52 C53 H53A 109.5 . . ?
C52 C53 H53B 109.5 . . ?
H53A C53 H53B 109.5 . . ?
C52 C53 H53C 109.5 . . ?
H53A C53 H53C 109.5 . . ?
H53B C53 H53C 109.5 . . ?

loop_
_geom_bond_atom_site_label_1
_geom_bond_atom_site_label_2
_geom_bond_distance
_geom_bond_site_symmetry_2
_geom_bond_publ_flag
Ag N 2.236(2) . ?
Ag P1 2.4287(6) . ?
Ag P2 2.4949(6) . ?
P1 C1 1.819(2) . ?
P1 C7 1.821(2) . ?
P1 C13 1.827(3) . ?
P2 C25 1.820(3) . ?
P2 C31 1.822(3) . ?
P2 C19 1.826(3) . ?
N C41 1.351(4) . ?
N C44 1.358(4) . ?
O1 C41 1.228(4) . ?
O2 C44 1.211(4) . ?
C1 C2 1.394(4) . ?
C1 C6 1.397(4) . ?
C2 C3 1.398(4) . ?
C2 H2 0.9500 . ?
C3 C4 1.383(5) . ?
C3 H3 0.9500 . ?
C4 C5 1.383(5) . ?
C4 H4 0.9500 . ?
C5 C6 1.390(4) . ?
C5 H5 0.9500 . ?
C6 H6 0.9500 . ?
C7 C8 1.393(4) . ?
C7 C12 1.400(4) . ?
C8 C9 1.385(4) . ?
C8 H8 0.9500 . ?
C9 C10 1.381(4) . ?
C9 H9 0.9500 . ?
C10 C11 1.389(4) . ?
C10 H10 0.9500 . ?
C11 C12 1.386(4) . ?
C11 H11 0.9500 . ?
C12 H12 0.9500 . ?
C13 C18 1.392(4) . ?
C13 C14 1.396(4) . ?
C14 C15 1.388(4) . ?
C14 H14 0.9500 . ?
C15 C16 1.384(4) . ?
C15 H15 0.9500 . ?
C16 C17 1.386(4) . ?
C16 H16 0.9500 . ?
C17 C18 1.394(4) . ?
C17 H17 0.9500 . ?
C18 H18 0.9500 . ?
C19 C24 1.390(4) . ?
C19 C20 1.393(4) . ?
C20 C21 1.389(4) . ?
C20 H20 0.9500 . ?
C21 C22 1.388(5) . ?
C21 H21 0.9500 . ?
C22 C23 1.367(5) . ?
C22 H22 0.9500 . ?
C23 C24 1.397(4) . ?
C23 H23 0.9500 . ?
C24 H24 0.9500 . ?
C25 C30 1.398(3) . ?
C25 C26 1.399(4) . ?
C26 C27 1.383(4) . ?
C26 H26 0.9500 . ?
C27 C28 1.387(4) . ?
C27 H27 0.9500 . ?
C28 C29 1.379(4) . ?
C28 H28 0.9500 . ?
C29 C30 1.389(4) . ?
C29 H29 0.9500 . ?
C30 H30 0.9500 . ?
C31 C32 1.397(4) . ?
C31 C36 1.397(3) . ?
C32 C33 1.390(4) . ?
C32 H32 0.9500 . ?
C33 C34 1.388(4) . ?
C33 H33 0.9500 . ?
C34 C35 1.380(4) . ?
C34 H34 0.9500 . ?
C35 C36 1.388(4) . ?
C35 H35 0.9500 . ?
C36 H36 0.9500 . ?
C41 C42 1.525(5) . ?
C42 C43 1.475(5) . ?
C42 H42 0.9500 . ?
C43 C45 1.238(6) . ?
C43 C45A 1.344(6) . ?
C43 C44 1.548(4) . ?
C43 H43A 1.0000 . ?
C43 H43B 0.7829 . ?
C45 C46 1.414(9) . ?
C45 H43B 0.7794 . ?
C45 H45A 0.9900 . ?
C45 H45B 0.9900 . ?
C46 H46A 0.9800 . ?
C46 H46B 0.9800 . ?
C46 H46C 0.9800 . ?
C45A C46A 1.375(9) . ?
C45A H45C 0.9900 . ?
C45A H45D 0.9900 . ?
C46A H46D 0.9800 . ?
C46A H46E 0.9800 . ?
C46A H46F 0.9800 . ?
O3 C52 1.441(4) . ?
O3 H3A 0.83(4) . ?
C51 C52 1.506(4) . ?
C51 H51A 0.9800 . ?
C51 H51B 0.9800 . ?
C51 H51C 0.9800 . ?
C52 C53 1.520(5) . ?
C52 H52 1.0000 . ?
C53 H53A 0.9800 . ?
C53 H53B 0.9800 . ?
C53 H53C 0.9800 . ?
